data_2234773
loop_
_publ_author_name
'Sankar, Ulaganathan'
'Uma, R.'
'Sundaramoorthy, S.'
'Velmurugan, D.'

_publ_section_title
;
 Ethyl
 (<i>E</i>)-3-[1'-ethyl-2-oxo-4'-(phenylsulfonyl)-2<i>H</i>-spiro[acenaphthylene-1,2'-pyrrolidine]-3'-yl]acrylate
;
_journal_coeditor_code RK2349
_journal_issue 5
_journal_name_full 'Acta Crystallographica Section E'
_journal_page_first o1401
_journal_paper_doi 10.1107/S1600536812016042
_journal_volume 68
_journal_year 2012
_chemical_formula_iupac 'C28 H27 N O5 S'
_chemical_formula_moiety 'C28 H27 N O5 S'
_chemical_formula_sum 'C28 H27 N O5 S'
_chemical_formula_weight 489.58
_chemical_name_systematic
;
Ethyl (<i>E</i>)-3-[1'-ethyl-2-oxo-4'-(phenylsulfonyl)-2<i>H</i>-
spiro[acenaphthylene-1,2'-pyrrolidine]-3'-yl]acrylate
;
_space_group_IT_number 2
_symmetry_cell_setting triclinic
_symmetry_space_group_name_Hall '-P 1'
_symmetry_space_group_name_H-M 'P -1'
_atom_sites_solution_hydrogens geom
_atom_sites_solution_primary direct
_atom_sites_solution_secondary difmap
_audit_creation_method SHELXL97
_cell_angle_alpha 93.572(3)
_cell_angle_beta 115.911(3)
_cell_angle_gamma 114.134(3)
_cell_formula_units_Z 2
_cell_length_a 11.1917(8)
_cell_length_b 11.7778(9)
_cell_length_c 12.1511(9)
_cell_measurement_reflns_used 1225
_cell_measurement_temperature 295(2)
_cell_measurement_theta_max 28.26
_cell_measurement_theta_min 1.95
_cell_volume 1256.82(17)
_computing_cell_refinement '<i>SAINT</i> (Bruker, 2008)'
_computing_data_collection '<i>APEX2</i> (Bruker, 2008)'
_computing_data_reduction '<i>SAINT</i> (Bruker, 2008)'
_computing_molecular_graphics '<i>ORTEP-3</i> (Farrugia, 1997)'
_computing_publication_material '<i>SHELXL97</i> (Sheldrick, 2008) and <i>PLATON</i> (Spek, 2009)'
_computing_structure_refinement '<i>SHELXL97</i> (Sheldrick, 2008)'
_computing_structure_solution '<i>SHELXS97</i> (Sheldrick, 2008)'
_diffrn_ambient_temperature 295(2)
_diffrn_measured_fraction_theta_full 0.972
_diffrn_measured_fraction_theta_max 0.972
_diffrn_measurement_device_type 'Bruker SMART APEXII CCD'
_diffrn_measurement_method '\w and \f scans'
_diffrn_radiation_monochromator graphite
_diffrn_radiation_source 'fine--focus sealed tube'
_diffrn_radiation_type MoK\a
_diffrn_radiation_wavelength 0.71073
_diffrn_reflns_av_R_equivalents 0.0273
_diffrn_reflns_av_sigmaI/netI 0.0246
_diffrn_reflns_limit_h_max 14
_diffrn_reflns_limit_h_min -14
_diffrn_reflns_limit_k_max 15
_diffrn_reflns_limit_k_min -13
_diffrn_reflns_limit_l_max 16
_diffrn_reflns_limit_l_min -16
_diffrn_reflns_number 19294
_diffrn_reflns_theta_full 28.26
_diffrn_reflns_theta_max 28.26
_diffrn_reflns_theta_min 1.95
_diffrn_standards_number 0
_exptl_absorpt_coefficient_mu 0.168
_exptl_absorpt_correction_T_max 0.967
_exptl_absorpt_correction_T_min 0.957
_exptl_absorpt_correction_type multi-scan
_exptl_absorpt_process_details '(<i>SADABS</i>; Bruker, 2008)'
_exptl_crystal_colour Colourless
_exptl_crystal_density_diffrn 1.294
_exptl_crystal_density_method 'not measured'
_exptl_crystal_description Block
_exptl_crystal_F_000 516
_exptl_crystal_size_max 0.26
_exptl_crystal_size_mid 0.23
_exptl_crystal_size_min 0.20
_refine_diff_density_max 0.503
_refine_diff_density_min -0.300
_refine_ls_extinction_method none
_refine_ls_goodness_of_fit_ref 1.035
_refine_ls_hydrogen_treatment constr
_refine_ls_matrix_type full
_refine_ls_number_parameters 318
_refine_ls_number_reflns 6053
_refine_ls_number_restraints 0
_refine_ls_restrained_S_all 1.035
_refine_ls_R_factor_all 0.0548
_refine_ls_R_factor_gt 0.0428
_refine_ls_shift/su_max 0.000
_refine_ls_shift/su_mean 0.000
_refine_ls_structure_factor_coef Fsqd
_refine_ls_weighting_details 'calc w=1/[\s^2^(Fo^2^)+(0.0631P)^2^+0.2849P] where P=(Fo^2^+2Fc^2^)/3'
_refine_ls_weighting_scheme calc
_refine_ls_wR_factor_gt 0.1170
_refine_ls_wR_factor_ref 0.1273
_reflns_number_gt 4834
_reflns_number_total 6053
_reflns_threshold_expression >2\s(I)
_cod_data_source_file rk2349.cif
_cod_data_source_block I
_cod_database_code 2234773
_cod_database_fobs_code 2234773

loop_
_symmetry_equiv_pos_as_xyz
'x, y, z'
'-x, -y, -z'

loop_
_atom_site_type_symbol
_atom_site_label
_atom_site_fract_x
_atom_site_fract_y
_atom_site_fract_z
_atom_site_U_iso_or_equiv
_atom_site_adp_type
_atom_site_calc_flag
_atom_site_refinement_flags
_atom_site_occupancy
_atom_site_symmetry_multiplicity
C C1 1.2133(2) 0.56954(17) 1.03581(16) 0.0564(4) Uani d . 1 1
H H1 1.1535 0.6095 1.0209 0.068 Uiso calc R 1 1
C C2 1.3587(2) 0.6248(2) 1.14553(18) 0.0677(5) Uani d . 1 1
H H2 1.3955 0.7031 1.2030 0.081 Uiso calc R 1 1
C C3 1.4474(2) 0.5662(2) 1.16999(17) 0.0661(5) Uani d . 1 1
H H3 1.5428 0.6057 1.2438 0.079 Uiso calc R 1 1
C C4 1.39774(18) 0.44698(17) 1.08589(14) 0.0515(4) Uani d . 1 1
C C5 1.25279(16) 0.39499(15) 0.97617(13) 0.0423(3) Uani d . 1 1
C C6 1.16211(17) 0.45494(15) 0.95136(14) 0.0441(3) Uani d . 1 1
C C7 1.02002(16) 0.37311(15) 0.82823(14) 0.0420(3) Uani d . 1 1
C C8 1.02678(15) 0.24970(14) 0.78074(13) 0.0385(3) Uani d . 1 1
C C9 1.18392(16) 0.27742(14) 0.88182(13) 0.0410(3) Uani d . 1 1
C C10 1.26179(18) 0.21055(17) 0.89651(16) 0.0515(4) Uani d . 1 1
H H10 1.2195 0.1328 0.8356 0.062 Uiso calc R 1 1
C C11 1.4085(2) 0.2614(2) 1.00628(18) 0.0601(4) Uani d . 1 1
H H11 1.4614 0.2155 1.0160 0.072 Uiso calc R 1 1
C C12 1.47483(19) 0.3748(2) 1.09791(16) 0.0596(5) Uani d . 1 1
H H12 1.5711 0.4047 1.1685 0.071 Uiso calc R 1 1
C C13 0.8902(2) 0.12685(18) 0.88435(17) 0.0578(4) Uani d . 1 1
H H13A 0.8506 0.1842 0.8929 0.069 Uiso calc R 1 1
H H13B 0.9899 0.1599 0.9595 0.069 Uiso calc R 1 1
C C14 0.7862(3) -0.0082(2) 0.8781(2) 0.0868(7) Uani d . 1 1
H H14A 0.6855 -0.0386 0.8075 0.130 Uiso calc R 1 1
H H14B 0.7842 -0.0057 0.9564 0.130 Uiso calc R 1 1
H H14C 0.8230 -0.0660 0.8664 0.130 Uiso calc R 1 1
C C15 0.76449(17) 0.09965(17) 0.65328(15) 0.0534(4) Uani d . 1 1
H H15A 0.7127 0.1405 0.6712 0.064 Uiso calc R 1 1
H H15B 0.6962 0.0066 0.6163 0.064 Uiso calc R 1 1
C C16 0.81788(15) 0.15707(14) 0.56245(13) 0.0407(3) Uani d . 1 1
H H16 0.7847 0.2215 0.5388 0.049 Uiso calc R 1 1
C C17 0.99379(15) 0.22744(13) 0.64103(13) 0.0368(3) Uani d . 1 1
H H17 1.0283 0.1673 0.6250 0.044 Uiso calc R 1 1
C C18 1.06771(15) 0.34865(13) 0.60997(12) 0.0370(3) Uani d . 1 1
H H18 1.0383 0.4115 0.6131 0.044 Uiso calc R 1 1
C C19 1.17266(15) 0.37120(14) 0.57825(13) 0.0389(3) Uani d . 1 1
H H19 1.2063 0.3110 0.5778 0.047 Uiso calc R 1 1
C C20 1.23705(16) 0.49004(15) 0.54361(14) 0.0414(3) Uani d . 1 1
C C21 1.3948(2) 0.5929(2) 0.4584(2) 0.0715(6) Uani d . 1 1
H H21A 1.3187 0.6174 0.4098 0.086 Uiso calc R 1 1
H H21B 1.4236 0.5647 0.4018 0.086 Uiso calc R 1 1
C C22 1.5286(3) 0.7062(2) 0.5650(4) 0.1173(11) Uani d . 1 1
H H22A 1.4980 0.7406 0.6154 0.176 Uiso calc R 1 1
H H22B 1.5749 0.7718 0.5319 0.176 Uiso calc R 1 1
H H22C 1.6003 0.6803 0.6176 0.176 Uiso calc R 1 1
C C23 0.81600(17) 0.11501(15) 0.33263(14) 0.0450(3) Uani d . 1 1
C C24 0.7631(2) 0.1943(2) 0.27206(18) 0.0645(5) Uani d . 1 1
H H24 0.6808 0.1973 0.2709 0.077 Uiso calc R 1 1
C C25 0.8334(3) 0.2684(3) 0.2137(2) 0.0886(7) Uani d . 1 1
H H25 0.7995 0.3228 0.1740 0.106 Uiso calc R 1 1
C C26 0.9531(3) 0.2626(3) 0.2136(2) 0.0865(7) Uani d . 1 1
H H26 1.0004 0.3135 0.1744 0.104 Uiso calc R 1 1
C C27 1.0036(2) 0.1820(2) 0.2713(2) 0.0739(6) Uani d . 1 1
H H27 1.0832 0.1769 0.2689 0.089 Uiso calc R 1 1
C C28 0.9364(2) 0.10824(18) 0.33293(17) 0.0564(4) Uani d . 1 1
H H28 0.9718 0.0551 0.3738 0.068 Uiso calc R 1 1
N N1 0.90471(14) 0.12794(12) 0.77021(12) 0.0458(3) Uani d . 1 1
O O1 0.91411(13) 0.39290(12) 0.77286(11) 0.0570(3) Uani d . 1 1
O O2 1.20878(15) 0.57760(12) 0.54698(14) 0.0612(3) Uani d . 1 1
O O3 1.33098(13) 0.48649(11) 0.50468(12) 0.0549(3) Uani d . 1 1
O O4 0.57643(13) -0.01410(13) 0.35199(13) 0.0698(4) Uani d . 1 1
O O5 0.78909(16) -0.06088(11) 0.45257(13) 0.0680(4) Uani d . 1 1
S S1 0.73711(4) 0.03210(4) 0.41992(4) 0.04772(12) Uani d . 1 1

loop_
_atom_site_aniso_label
_atom_site_aniso_U_11
_atom_site_aniso_U_22
_atom_site_aniso_U_33
_atom_site_aniso_U_12
_atom_site_aniso_U_13
_atom_site_aniso_U_23
C1 0.0689(11) 0.0555(10) 0.0484(9) 0.0283(9) 0.0346(8) 0.0137(8)
C2 0.0720(12) 0.0613(11) 0.0463(9) 0.0173(10) 0.0278(9) -0.0002(8)
C3 0.0547(10) 0.0728(12) 0.0385(8) 0.0146(9) 0.0155(8) 0.0035(8)
C4 0.0432(8) 0.0612(10) 0.0355(7) 0.0160(7) 0.0171(6) 0.0156(7)
C5 0.0405(7) 0.0466(8) 0.0346(7) 0.0155(6) 0.0196(6) 0.0162(6)
C6 0.0487(8) 0.0464(8) 0.0374(7) 0.0201(7) 0.0245(6) 0.0152(6)
C7 0.0440(7) 0.0482(8) 0.0390(7) 0.0225(7) 0.0242(6) 0.0190(6)
C8 0.0356(7) 0.0390(7) 0.0366(7) 0.0151(6) 0.0171(6) 0.0151(6)
C9 0.0385(7) 0.0427(7) 0.0364(7) 0.0167(6) 0.0171(6) 0.0169(6)
C10 0.0489(8) 0.0492(9) 0.0508(9) 0.0242(7) 0.0204(7) 0.0176(7)
C11 0.0498(9) 0.0730(12) 0.0603(10) 0.0359(9) 0.0230(8) 0.0315(10)
C12 0.0404(8) 0.0778(12) 0.0447(9) 0.0239(8) 0.0131(7) 0.0228(9)
C13 0.0596(10) 0.0599(10) 0.0485(9) 0.0185(8) 0.0319(8) 0.0239(8)
C14 0.0939(16) 0.0752(14) 0.0774(14) 0.0158(12) 0.0540(13) 0.0389(12)
C15 0.0374(7) 0.0598(10) 0.0474(8) 0.0108(7) 0.0207(7) 0.0195(8)
C16 0.0334(6) 0.0406(7) 0.0392(7) 0.0133(6) 0.0156(6) 0.0131(6)
C17 0.0333(6) 0.0363(7) 0.0355(6) 0.0140(5) 0.0158(5) 0.0123(5)
C18 0.0344(6) 0.0368(7) 0.0339(6) 0.0145(5) 0.0151(5) 0.0122(5)
C19 0.0332(6) 0.0379(7) 0.0386(7) 0.0147(6) 0.0152(6) 0.0113(6)
C20 0.0352(7) 0.0451(8) 0.0433(7) 0.0182(6) 0.0202(6) 0.0161(6)
C21 0.0734(12) 0.0852(14) 0.0947(15) 0.0458(11) 0.0623(12) 0.0546(13)
C22 0.0925(19) 0.0644(15) 0.186(3) 0.0142(14) 0.086(2) 0.0329(18)
C23 0.0461(8) 0.0407(8) 0.0350(7) 0.0187(6) 0.0134(6) 0.0051(6)
C24 0.0807(13) 0.0763(13) 0.0578(10) 0.0510(11) 0.0382(10) 0.0317(10)
C25 0.132(2) 0.0989(17) 0.0813(15) 0.0738(17) 0.0701(16) 0.0562(14)
C26 0.1058(18) 0.0906(16) 0.0697(13) 0.0378(15) 0.0579(14) 0.0316(12)
C27 0.0615(11) 0.0879(15) 0.0614(11) 0.0273(11) 0.0338(10) 0.0014(11)
C28 0.0532(9) 0.0541(10) 0.0500(9) 0.0267(8) 0.0178(8) 0.0031(8)
N1 0.0395(6) 0.0447(7) 0.0412(6) 0.0105(5) 0.0197(5) 0.0180(5)
O1 0.0546(7) 0.0699(8) 0.0529(7) 0.0385(6) 0.0244(6) 0.0199(6)
O2 0.0699(8) 0.0539(7) 0.0907(9) 0.0373(6) 0.0559(7) 0.0374(7)
O3 0.0505(6) 0.0576(7) 0.0732(8) 0.0278(5) 0.0415(6) 0.0305(6)
O4 0.0377(6) 0.0700(8) 0.0584(7) 0.0078(6) 0.0094(5) 0.0079(6)
O5 0.0770(9) 0.0391(6) 0.0711(8) 0.0264(6) 0.0260(7) 0.0188(6)
S1 0.0393(2) 0.0385(2) 0.0427(2) 0.01109(16) 0.01077(16) 0.00891(15)

loop_
_atom_type_symbol
_atom_type_description
_atom_type_scat_dispersion_real
_atom_type_scat_dispersion_imag
_atom_type_scat_source
C C 0.0033 0.0016 'International Tables Vol C Tables 4.2.6.8 and 6.1.1.4'
H H 0.0000 0.0000 'International Tables Vol C Tables 4.2.6.8 and 6.1.1.4'
N N 0.0061 0.0033 'International Tables Vol C Tables 4.2.6.8 and 6.1.1.4'
O O 0.0106 0.0060 'International Tables Vol C Tables 4.2.6.8 and 6.1.1.4'
S S 0.1246 0.1234 'International Tables Vol C Tables 4.2.6.8 and 6.1.1.4'

loop_
_geom_angle_atom_site_label_1
_geom_angle_atom_site_label_2
_geom_angle_atom_site_label_3
_geom_angle
C6 C1 C2 118.18(18)
C6 C1 H1 120.9
C2 C1 H1 120.9
C3 C2 C1 121.68(18)
C3 C2 H2 119.2
C1 C2 H2 119.2
C2 C3 C4 121.80(17)
C2 C3 H3 119.1
C4 C3 H3 119.1
C5 C4 C12 116.31(16)
C5 C4 C3 115.20(17)
C12 C4 C3 128.50(16)
C6 C5 C4 122.94(15)
C6 C5 C9 113.52(13)
C4 C5 C9 123.54(15)
C1 C6 C5 120.19(15)
C1 C6 C7 132.45(16)
C5 C6 C7 107.36(13)
O1 C7 C6 127.61(15)
O1 C7 C8 124.66(14)
C6 C7 C8 107.71(12)
N1 C8 C9 112.97(11)
N1 C8 C17 101.47(11)
C9 C8 C17 115.83(11)
N1 C8 C7 112.47(12)
C9 C8 C7 102.36(11)
C17 C8 C7 112.18(11)
C10 C9 C5 118.51(14)
C10 C9 C8 132.53(14)
C5 C9 C8 108.93(13)
C9 C10 C11 118.95(16)
C9 C10 H10 120.5
C11 C10 H10 120.5
C12 C11 C10 122.53(17)
C12 C11 H11 118.7
C10 C11 H11 118.7
C11 C12 C4 120.15(15)
C11 C12 H12 119.9
C4 C12 H12 119.9
N1 C13 C14 111.99(16)
N1 C13 H13A 109.2
C14 C13 H13A 109.2
N1 C13 H13B 109.2
C14 C13 H13B 109.2
H13A C13 H13B 107.9
C13 C14 H14A 109.5
C13 C14 H14B 109.5
H14A C14 H14B 109.5
C13 C14 H14C 109.5
H14A C14 H14C 109.5
H14B C14 H14C 109.5
N1 C15 C16 104.64(11)
N1 C15 H15A 110.8
C16 C15 H15A 110.8
N1 C15 H15B 110.8
C16 C15 H15B 110.8
H15A C15 H15B 108.9
C15 C16 C17 105.89(11)
C15 C16 S1 110.67(10)
C17 C16 S1 113.76(10)
C15 C16 H16 108.8
C17 C16 H16 108.8
S1 C16 H16 108.8
C18 C17 C16 113.82(11)
C18 C17 C8 114.52(11)
C16 C17 C8 102.29(10)
C18 C17 H17 108.6
C16 C17 H17 108.6
C8 C17 H17 108.6
C19 C18 C17 123.55(13)
C19 C18 H18 118.2
C17 C18 H18 118.2
C18 C19 C20 121.14(14)
C18 C19 H19 119.4
C20 C19 H19 119.4
O2 C20 O3 123.92(14)
O2 C20 C19 125.58(13)
O3 C20 C19 110.49(13)
O3 C21 C22 111.1(2)
O3 C21 H21A 109.4
C22 C21 H21A 109.4
O3 C21 H21B 109.4
C22 C21 H21B 109.4
H21A C21 H21B 108.0
C21 C22 H22A 109.5
C21 C22 H22B 109.5
H22A C22 H22B 109.5
C21 C22 H22C 109.5
H22A C22 H22C 109.5
H22B C22 H22C 109.5
C28 C23 C24 120.76(17)
C28 C23 S1 120.03(13)
C24 C23 S1 119.04(13)
C25 C24 C23 119.33(19)
C25 C24 H24 120.3
C23 C24 H24 120.3
C26 C25 C24 120.4(2)
C26 C25 H25 119.8
C24 C25 H25 119.8
C25 C26 C27 120.3(2)
C25 C26 H26 119.8
C27 C26 H26 119.8
C26 C27 C28 120.3(2)
C26 C27 H27 119.8
C28 C27 H27 119.8
C23 C28 C27 118.84(18)
C23 C28 H28 120.6
C27 C28 H28 120.6
C13 N1 C15 113.66(13)
C13 N1 C8 114.79(13)
C15 N1 C8 107.01(11)
C20 O3 C21 116.87(13)
O4 S1 O5 118.19(8)
O4 S1 C23 109.19(8)
O5 S1 C23 108.26(8)
O4 S1 C16 107.00(8)
O5 S1 C16 109.48(8)
C23 S1 C16 103.78(7)

loop_
_geom_bond_atom_site_label_1
_geom_bond_atom_site_label_2
_geom_bond_distance
C1 C6 1.373(2)
C1 C2 1.406(3)
C1 H1 0.9300
C2 C3 1.371(3)
C2 H2 0.9300
C3 C4 1.418(3)
C3 H3 0.9300
C4 C5 1.407(2)
C4 C12 1.412(3)
C5 C6 1.402(2)
C5 C9 1.408(2)
C6 C7 1.478(2)
C7 O1 1.2085(18)
C7 C8 1.573(2)
C8 N1 1.4703(17)
C8 C9 1.5168(19)
C8 C17 1.5506(19)
C9 C10 1.362(2)
C10 C11 1.420(2)
C10 H10 0.9300
C11 C12 1.363(3)
C11 H11 0.9300
C12 H12 0.9300
C13 N1 1.465(2)
C13 C14 1.511(3)
C13 H13A 0.9700
C13 H13B 0.9700
C14 H14A 0.9600
C14 H14B 0.9600
C14 H14C 0.9600
C15 N1 1.469(2)
C15 C16 1.540(2)
C15 H15A 0.9700
C15 H15B 0.9700
C16 C17 1.5488(18)
C16 S1 1.7914(16)
C16 H16 0.9800
C17 C18 1.4963(18)
C17 H17 0.9800
C18 C19 1.3236(19)
C18 H18 0.9300
C19 C20 1.473(2)
C19 H19 0.9300
C20 O2 1.1993(19)
C20 O3 1.3411(18)
C21 O3 1.451(2)
C21 C22 1.468(4)
C21 H21A 0.9700
C21 H21B 0.9700
C22 H22A 0.9600
C22 H22B 0.9600
C22 H22C 0.9600
C23 C28 1.381(2)
C23 C24 1.386(2)
C23 S1 1.7609(16)
C24 C25 1.373(3)
C24 H24 0.9300
C25 C26 1.369(4)
C25 H25 0.9300
C26 C27 1.373(3)
C26 H26 0.9300
C27 C28 1.386(3)
C27 H27 0.9300
C28 H28 0.9300
O4 S1 1.4345(12)
O5 S1 1.4383(13)

loop_
_geom_hbond_atom_site_label_D
_geom_hbond_atom_site_label_H
_geom_hbond_atom_site_label_A
_geom_hbond_site_symmetry_A
_geom_hbond_distance_DH
_geom_hbond_distance_HA
_geom_hbond_distance_DA
_geom_hbond_angle_DHA
C21 H21A O1 2_766 0.97 2.53 3.452(3) 160
C28 H28 O5 2_756 0.93 2.55 3.336(3) 142

loop_
_geom_torsion_atom_site_label_1
_geom_torsion_atom_site_label_2
_geom_torsion_atom_site_label_3
_geom_torsion_atom_site_label_4
_geom_torsion
C6 C1 C2 C3 -1.0(3)
C1 C2 C3 C4 0.2(3)
C2 C3 C4 C5 0.6(3)
C2 C3 C4 C12 -179.67(18)
C12 C4 C5 C6 179.53(14)
C3 C4 C5 C6 -0.7(2)
C12 C4 C5 C9 0.4(2)
C3 C4 C5 C9 -179.81(14)
C2 C1 C6 C5 0.9(2)
C2 C1 C6 C7 -178.66(15)
C4 C5 C6 C1 0.0(2)
C9 C5 C6 C1 179.14(13)
C4 C5 C6 C7 179.61(13)
C9 C5 C6 C7 -1.21(16)
C1 C6 C7 O1 1.0(3)
C5 C6 C7 O1 -178.59(14)
C1 C6 C7 C8 -177.43(16)
C5 C6 C7 C8 2.98(15)
O1 C7 C8 N1 -60.44(18)
C6 C7 C8 N1 118.04(12)
O1 C7 C8 C9 178.03(14)
C6 C7 C8 C9 -3.49(13)
O1 C7 C8 C17 53.20(18)
C6 C7 C8 C17 -128.32(12)
C6 C5 C9 C10 -179.75(13)
C4 C5 C9 C10 -0.6(2)
C6 C5 C9 C8 -1.16(16)
C4 C5 C9 C8 178.02(13)
N1 C8 C9 C10 59.9(2)
C17 C8 C9 C10 -56.5(2)
C7 C8 C9 C10 -178.87(16)
N1 C8 C9 C5 -118.37(13)
C17 C8 C9 C5 125.19(13)
C7 C8 C9 C5 2.81(14)
C5 C9 C10 C11 0.3(2)
C8 C9 C10 C11 -177.86(15)
C9 C10 C11 C12 0.0(3)
C10 C11 C12 C4 -0.2(3)
C5 C4 C12 C11 -0.1(2)
C3 C4 C12 C11 -179.79(17)
N1 C15 C16 C17 -4.79(17)
N1 C15 C16 S1 118.93(12)
C15 C16 C17 C18 -144.74(13)
S1 C16 C17 C18 93.50(13)
C15 C16 C17 C8 -20.65(15)
S1 C16 C17 C8 -142.41(10)
N1 C8 C17 C18 162.09(12)
C9 C8 C17 C18 -75.18(16)
C7 C8 C17 C18 41.83(16)
N1 C8 C17 C16 38.46(13)
C9 C8 C17 C16 161.19(12)
C7 C8 C17 C16 -81.79(13)
C16 C17 C18 C19 -127.00(14)
C8 C17 C18 C19 115.79(15)
C17 C18 C19 C20 177.52(12)
C18 C19 C20 O2 4.1(2)
C18 C19 C20 O3 -174.71(13)
C28 C23 C24 C25 -1.1(3)
S1 C23 C24 C25 174.11(17)
C23 C24 C25 C26 1.0(4)
C24 C25 C26 C27 0.4(4)
C25 C26 C27 C28 -1.7(4)
C24 C23 C28 C27 -0.1(3)
S1 C23 C28 C27 -175.30(13)
C26 C27 C28 C23 1.5(3)
C14 C13 N1 C15 68.2(2)
C14 C13 N1 C8 -168.20(17)
C16 C15 N1 C13 158.39(14)
C16 C15 N1 C8 30.61(17)
C9 C8 N1 C13 64.42(18)
C17 C8 N1 C13 -170.90(13)
C7 C8 N1 C13 -50.85(17)
C9 C8 N1 C15 -168.47(13)
C17 C8 N1 C15 -43.79(15)
C7 C8 N1 C15 76.27(15)
O2 C20 O3 C21 -3.2(2)
C19 C20 O3 C21 175.66(14)
C22 C21 O3 C20 82.8(2)
C28 C23 S1 O4 -145.29(14)
C24 C23 S1 O4 39.47(16)
C28 C23 S1 O5 -15.38(15)
C24 C23 S1 O5 169.37(14)
C28 C23 S1 C16 100.88(14)
C24 C23 S1 C16 -74.36(15)
C15 C16 S1 O4 66.64(13)
C17 C16 S1 O4 -174.29(10)
C15 C16 S1 O5 -62.57(13)
C17 C16 S1 O5 56.50(12)
C15 C16 S1 C23 -177.97(11)
C17 C16 S1 C23 -58.90(12)
